data_7061987
loop_
_publ_author_name
'Hulushe, Siya T.'
'Malan, Frederick P.'
'Hosten, Eric C.'
'Lobb, Kevin A.'
'Khanye, Setshaba D.'
'Watkins, Gareth M.'

_publ_section_title
;
 Photo-and thermoresponsive N-salicylideneaniline derivatives: solid-state
 studies and structural aspects
;
_journal_name_full 'New Journal of Chemistry'
_journal_paper_doi 10.1039/D1NJ03056F
_journal_year 2022
_chemical_formula_moiety 'C13 H9 Br N2 O3'
_chemical_formula_sum 'C13 H8 Br N2 O3'
_chemical_formula_weight 320.12
_space_group_crystal_system monoclinic
_space_group_IT_number 14
_space_group_name_Hall '-P 2ybc'
_space_group_name_H-M_alt 'P 1 21/c 1'
_atom_sites_solution_hydrogens geom
_atom_sites_solution_primary dual
_audit_creation_date 2022-02-24
_audit_creation_method
;
Olex2 1.3-ac4
(compiled 2018.12.05 svn.r3537 for Rigaku Oxford Diffraction, GUI svn.r5625)
;
_audit_update_record
;
2022-03-04 deposited with the CCDC.	2022-10-24 downloaded from the CCDC.
;
_cell_angle_alpha 90
_cell_angle_beta 94.109(2)
_cell_angle_gamma 90
_cell_formula_units_Z 4
_cell_length_a 7.5635(2)
_cell_length_b 11.5743(3)
_cell_length_c 14.0536(3)
_cell_measurement_reflns_used 6458
_cell_measurement_temperature 269.99(10)
_cell_measurement_theta_max 78.2640
_cell_measurement_theta_min 3.1240
_cell_volume 1227.12(5)
_computing_cell_refinement 'CrysAlisPro 1.171.41.123a (Rigaku OD, 2022)'
_computing_data_collection 'CrysAlisPro 1.171.41.123a (Rigaku OD, 2022)'
_computing_data_reduction 'CrysAlisPro 1.171.41.123a (Rigaku OD, 2022)'
_computing_molecular_graphics 'Olex2 (Dolomanov et al., 2009)'
_computing_publication_material 'Olex2 (Dolomanov et al., 2009)'
_computing_structure_refinement 'ShelXL (Sheldrick, 2015)'
_computing_structure_solution 'ShelXT (Sheldrick, 2015)'
_diffrn_ambient_environment N~2~
_diffrn_ambient_temperature 269.99(10)
_diffrn_detector 'Hybrid Pixel Array Detector'
_diffrn_detector_area_resol_mean 10.0000
_diffrn_detector_type HyPix
_diffrn_measured_fraction_theta_full 0.995
_diffrn_measured_fraction_theta_max 0.956
_diffrn_measurement_details
;
List of Runs (angles in degrees, time in seconds):

  # Type    Start    End  Width  t~exp~   \w     \q     \k     \f   Frames
#--------------------------------------------------------------------------
  1  \w    104.00 129.00   0.50    0.06    --  110.25  61.00-150.00   50
  2  \w    151.00 177.00   0.50    0.06    --  110.25  61.00-150.00   52
  3  \w     97.00 175.00   0.50    0.06    --  110.25  15.00-120.00  156
  4  \w    103.00 168.00   0.50    0.06    --  110.25  74.00 130.00  130
  5  \w     28.00 107.00   0.50    0.05    --   46.83  74.00 130.00  158
  6  \w   -100.00 -75.00   0.50    0.06    -- -102.00  74.00 130.00   50
  7  \w    -54.00 -29.00   0.50    0.06    -- -102.00  61.00 -30.00   50
  8  \w    -72.00 -41.00   0.50    0.06    -- -102.00  61.00-120.00   62
  9  \w    -72.00 -47.00   0.50    0.06    -- -102.00  61.00-150.00   50
 10  \w      4.00  29.00   0.50    0.05    --  -46.83  19.00 -90.00   50
 11  \w    -65.00 -40.00   0.50    0.05    --  -46.83  74.00 130.00   50
 12  \w    -28.00   1.00   0.50    0.05    --  -46.83  74.00 130.00   58
 13  \w     -3.00  28.00   0.50    0.05    --  -46.83  19.00 120.00   62
 14  \w     51.00  79.00   0.50    0.06    --  110.25 -61.00 -60.00   56
 15  \w     47.00  80.00   0.50    0.06    --  110.25 -61.00   0.00   66
 16  \w     38.00 131.00   0.50    0.06    --  110.25 -74.00   2.00  186
 17  \w    -23.00  68.00   0.50    0.05    --   46.83 -74.00   2.00  182
 18  \w     47.00  74.00   0.50    0.06    --  110.25 -61.00  90.00   54
 19  \w    120.00 148.00   0.50    0.06    --  110.25 125.00   0.00   56
 20  \w     80.00 109.00   0.50    0.06    --  110.25 125.00   0.00   58
 21  \w     39.00 106.00   0.50    0.06    --  110.25 -94.00-180.00  134
 22  \w     38.00 107.00   0.50    0.06    --  110.25-125.00   0.00  138
 23  \w     75.00 105.00   0.50    0.06    --  110.25 -94.00 120.00   60
 24  \w   -174.00-127.00   0.50    0.06    -- -102.00 -74.00   2.00   94
 25  \w   -174.00-124.00   0.50    0.06    -- -102.00 -45.00  60.00  100
 26  \w   -119.00 -89.00   0.50    0.06    -- -102.00 -45.00  60.00   60
 27  \w   -139.00 -90.00   0.50    0.06    -- -102.00-125.00 150.00   98
;
_diffrn_measurement_device 'four-circle diffractometer'
_diffrn_measurement_device_type 'XtaLAB Synergy R, DW system, HyPix'
_diffrn_measurement_method '\w scans'
_diffrn_orient_matrix_type 'CrysAlisPro convention (1999,Acta A55,543-557)'
_diffrn_orient_matrix_UB_11 -0.1395374000
_diffrn_orient_matrix_UB_12 -0.0425690000
_diffrn_orient_matrix_UB_13 0.0666331000
_diffrn_orient_matrix_UB_21 0.1236800000
_diffrn_orient_matrix_UB_22 -0.0998127000
_diffrn_orient_matrix_UB_23 0.0339437000
_diffrn_orient_matrix_UB_31 0.0833727000
_diffrn_orient_matrix_UB_32 0.0770663000
_diffrn_orient_matrix_UB_33 0.0805201000
_diffrn_radiation_monochromator mirror
_diffrn_radiation_probe x-ray
_diffrn_radiation_type CuK\a
_diffrn_radiation_wavelength 1.54184
_diffrn_reflns_av_R_equivalents 0.0268
_diffrn_reflns_av_unetI/netI 0.0223
_diffrn_reflns_Laue_measured_fraction_full 0.995
_diffrn_reflns_Laue_measured_fraction_max 0.956
_diffrn_reflns_limit_h_max 9
_diffrn_reflns_limit_h_min -9
_diffrn_reflns_limit_k_max 14
_diffrn_reflns_limit_k_min -13
_diffrn_reflns_limit_l_max 17
_diffrn_reflns_limit_l_min -16
_diffrn_reflns_number 8199
_diffrn_reflns_point_group_measured_fraction_full 0.995
_diffrn_reflns_point_group_measured_fraction_max 0.956
_diffrn_reflns_theta_full 67.684
_diffrn_reflns_theta_max 78.718
_diffrn_reflns_theta_min 4.955
_diffrn_source 'Rotating-anode X-ray tube'
_diffrn_source_type 'Rigaku (Cu) X-ray Source'
_exptl_absorpt_coefficient_mu 4.639
_exptl_absorpt_correction_T_max 1.00000
_exptl_absorpt_correction_T_min 0.42416
_exptl_absorpt_correction_type multi-scan
_exptl_absorpt_process_details
;
CrysAlisPro 1.171.41.123a (Rigaku Oxford Diffraction, 2022)
Empirical absorption correction using spherical harmonics,
implemented in SCALE3 ABSPACK scaling algorithm.
;
_exptl_crystal_density_diffrn 1.733
_exptl_crystal_F_000 636
_refine_diff_density_max 0.319
_refine_diff_density_min -0.775
_refine_diff_density_rms 0.080
_refine_ls_extinction_method none
_refine_ls_goodness_of_fit_ref 1.055
_refine_ls_hydrogen_treatment constr
_refine_ls_matrix_type full
_refine_ls_number_parameters 173
_refine_ls_number_reflns 2530
_refine_ls_number_restraints 0
_refine_ls_restrained_S_all 1.055
_refine_ls_R_factor_all 0.0385
_refine_ls_R_factor_gt 0.0349
_refine_ls_shift/su_max 0.001
_refine_ls_shift/su_mean 0.000
_refine_ls_structure_factor_coef Fsqd
_refine_ls_weighting_details 'w=1/[\s^2^(Fo^2^)+(0.0531P)^2^+0.5807P] where P=(Fo^2^+2Fc^2^)/3'
_refine_ls_weighting_scheme calc
_refine_ls_wR_factor_gt 0.0936
_refine_ls_wR_factor_ref 0.0964
_reflns_Friedel_coverage 0.000
_reflns_number_gt 2275
_reflns_number_total 2530
_reflns_threshold_expression 'I > 2\s(I)'
_cod_data_source_file d1nj03056f3.cif
_cod_data_source_block sh36_270_auto
_cod_database_code 7061987
_shelx_shelxl_version_number 2016/6
_chemical_oxdiff_formula 'C10 H10 N4 O4 Br'
_shelx_space_group_comment
;
The symmetry employed for this shelxl refinement is uniquely defined
by the following loop, which should always be used as a source of
symmetry information in preference to the above space-group names.
They are only intended as comments.
;
_diffrn_oxdiff_digest_frames
;
010c4077dc9fc24d25eb512b07af4700290003883fa
;
_reflns_odcompleteness_completeness 99.29
_reflns_odcompleteness_iscentric 1
_reflns_odcompleteness_theta 71.98
_olex2_refinement_description
;
1. Fixed Uiso
 At 1.2 times of:
  All C(H) groups
 At 1.5 times of:
  All O(H) groups
2.a Aromatic/amide H refined with riding coordinates:
 C2(H2), C7(H7), C5(H5), C4(H4), C10(H10), C13(H13), C11(H11), C12(H12)
2.b Idealised tetrahedral OH refined as rotating group:
 O19(H19)
;
_olex2_submission_special_instructions 'No special instructions were received'
_oxdiff_exptl_absorpt_empirical_details
;
Empirical correction (ABSPACK) includes:
- Absorption correction using spherical harmonics
- Frame scaling
;
_oxdiff_exptl_absorpt_empirical_full_max 2.036
_oxdiff_exptl_absorpt_empirical_full_min 0.602

loop_
_space_group_symop_operation_xyz
'x, y, z'
'-x, y+1/2, -z+1/2'
'-x, -y, -z'
'x, -y-1/2, z-1/2'

loop_
_atom_site_label
_atom_site_type_symbol
_atom_site_fract_x
_atom_site_fract_y
_atom_site_fract_z
_atom_site_U_iso_or_equiv
_atom_site_adp_type
_atom_site_occupancy
_atom_site_site_symmetry_order
_atom_site_calc_flag
_atom_site_refinement_flags_posn
_atom_site_refinement_flags_adp
_atom_site_refinement_flags_occupancy
_atom_site_disorder_assembly
_atom_site_disorder_group
Br15 Br 0.91093(4) 0.39505(2) 0.75906(2) 0.05709(14) Uani 1 1 d . . . . .
O19 O 0.8894(3) 0.64203(16) 0.59384(12) 0.0532(4) Uani 1 1 d . . . . .
H19 H 0.878020 0.572203 0.601130 0.080 Uiso 1 1 calc GR . . . .
N8 N 0.7827(3) 0.43249(16) 0.55182(13) 0.0402(4) Uani 1 1 d . . . . .
O18 O 0.5792(3) 0.88227(19) 0.22249(18) 0.0705(6) Uani 1 1 d . . . . .
O17 O 0.5461(3) 0.7041(2) 0.18194(15) 0.0796(7) Uani 1 1 d . . . . .
N16 N 0.5925(3) 0.7786(2) 0.23945(15) 0.0542(6) Uani 1 1 d . . . . .
C1 C 0.7268(3) 0.59131(19) 0.44712(16) 0.0380(5) Uani 1 1 d . . . . .
C9 C 0.7706(3) 0.31475(19) 0.57689(16) 0.0402(5) Uani 1 1 d . . . . .
C14 C 0.8245(3) 0.2820(2) 0.67020(16) 0.0408(5) Uani 1 1 d . . . . .
C2 C 0.6538(3) 0.6286(2) 0.35810(16) 0.0420(5) Uani 1 1 d . . . . .
H2 H 0.596372 0.576404 0.316149 0.050 Uiso 1 1 calc R . . . .
C7 C 0.7119(3) 0.47129(19) 0.47291(16) 0.0410(5) Uani 1 1 d . . . . .
H7 H 0.649409 0.421055 0.431226 0.049 Uiso 1 1 calc R . . . .
C6 C 0.8135(3) 0.6730(2) 0.50887(16) 0.0406(5) Uani 1 1 d . . . . .
C3 C 0.6672(3) 0.7428(2) 0.33300(16) 0.0429(5) Uani 1 1 d . . . . .
C5 C 0.8210(3) 0.7891(2) 0.48189(18) 0.0493(6) Uani 1 1 d . . . . .
H5 H 0.875203 0.842955 0.523571 0.059 Uiso 1 1 calc R . . . .
C4 C 0.7488(3) 0.8240(2) 0.39437(18) 0.0485(5) Uani 1 1 d . . . . .
H4 H 0.754395 0.901090 0.376235 0.058 Uiso 1 1 calc R . . . .
C10 C 0.7117(4) 0.2278(2) 0.51396(19) 0.0511(6) Uani 1 1 d . . . . .
H10 H 0.678539 0.246330 0.450796 0.061 Uiso 1 1 calc R . . . .
C13 C 0.8176(4) 0.1684(2) 0.69970(18) 0.0506(6) Uani 1 1 d . . . . .
H13 H 0.855149 0.148470 0.761997 0.061 Uiso 1 1 calc R . . . .
C11 C 0.7018(4) 0.1145(2) 0.5438(2) 0.0570(7) Uani 1 1 d . . . . .
H11 H 0.659115 0.058017 0.501065 0.068 Uiso 1 1 calc R . . . .
C12 C 0.7544(4) 0.0845(2) 0.6360(2) 0.0556(6) Uani 1 1 d . . . . .
H12 H 0.747514 0.007917 0.655516 0.067 Uiso 1 1 calc R . . . .

loop_
_atom_site_aniso_label
_atom_site_aniso_U_11
_atom_site_aniso_U_22
_atom_site_aniso_U_33
_atom_site_aniso_U_23
_atom_site_aniso_U_13
_atom_site_aniso_U_12
Br15 0.0806(2) 0.0507(2) 0.03785(18) -0.00346(10) -0.01042(14) 0.00582(12)
O19 0.0697(11) 0.0474(9) 0.0399(9) 0.0012(7) -0.0140(8) -0.0061(9)
N8 0.0504(10) 0.0352(9) 0.0340(9) 0.0024(7) -0.0035(8) 0.0024(8)
O18 0.0762(14) 0.0641(14) 0.0710(13) 0.0330(10) 0.0044(11) 0.0142(10)
O17 0.1049(18) 0.0793(15) 0.0500(11) 0.0156(11) -0.0267(11) -0.0049(13)
N16 0.0562(12) 0.0576(14) 0.0480(13) 0.0199(10) -0.0006(10) 0.0062(10)
C1 0.0437(11) 0.0354(11) 0.0345(11) 0.0017(8) 0.0000(9) 0.0021(8)
C9 0.0453(11) 0.0362(11) 0.0385(11) 0.0018(9) -0.0022(9) 0.0036(9)
C14 0.0446(11) 0.0390(11) 0.0383(11) 0.0007(9) -0.0003(9) 0.0055(9)
C2 0.0481(12) 0.0404(11) 0.0367(11) 0.0025(9) -0.0032(9) 0.0021(9)
C7 0.0492(12) 0.0368(11) 0.0362(11) -0.0001(9) -0.0029(9) 0.0015(9)
C6 0.0461(11) 0.0404(12) 0.0347(10) 0.0006(9) -0.0015(9) -0.0002(9)
C3 0.0456(11) 0.0428(12) 0.0404(12) 0.0076(9) 0.0032(9) 0.0066(10)
C5 0.0593(14) 0.0381(12) 0.0496(13) -0.0036(10) -0.0013(11) -0.0053(10)
C4 0.0564(13) 0.0369(12) 0.0528(14) 0.0066(10) 0.0073(11) 0.0019(10)
C10 0.0655(15) 0.0401(13) 0.0455(13) 0.0003(10) -0.0108(11) 0.0015(11)
C13 0.0593(14) 0.0465(13) 0.0458(13) 0.0116(11) 0.0036(11) 0.0082(11)
C11 0.0666(17) 0.0387(13) 0.0639(18) -0.0043(11) -0.0078(14) -0.0013(11)
C12 0.0631(16) 0.0364(12) 0.0668(17) 0.0110(11) 0.0016(13) 0.0030(11)

loop_
_atom_type_symbol
_atom_type_description
_atom_type_scat_dispersion_real
_atom_type_scat_dispersion_imag
_atom_type_scat_source
C C 0.0181 0.0091 'International Tables Vol C Tables 4.2.6.8 and 6.1.1.4'
H H 0.0000 0.0000 'International Tables Vol C Tables 4.2.6.8 and 6.1.1.4'
Br Br -0.6763 1.2805 'International Tables Vol C Tables 4.2.6.8 and 6.1.1.4'
N N 0.0311 0.0180 'International Tables Vol C Tables 4.2.6.8 and 6.1.1.4'
O O 0.0492 0.0322 'International Tables Vol C Tables 4.2.6.8 and 6.1.1.4'

loop_
_geom_angle_atom_site_label_1
_geom_angle_atom_site_label_2
_geom_angle_atom_site_label_3
_geom_angle
_geom_angle_site_symmetry_1
_geom_angle_site_symmetry_3
_geom_angle_publ_flag
C7 N8 C9 121.7(2) . . ?
O18 N16 C3 118.4(2) . . ?
O17 N16 O18 123.3(2) . . ?
O17 N16 C3 118.3(2) . . ?
C2 C1 C7 119.3(2) . . ?
C2 C1 C6 118.6(2) . . ?
C6 C1 C7 122.1(2) . . ?
C14 C9 N8 118.4(2) . . ?
C10 C9 N8 124.2(2) . . ?
C10 C9 C14 117.3(2) . . ?
C9 C14 Br15 119.70(17) . . ?
C13 C14 Br15 118.62(18) . . ?
C13 C14 C9 121.7(2) . . ?
C3 C2 C1 119.7(2) . . ?
N8 C7 C1 121.4(2) . . ?
O19 C6 C1 121.4(2) . . ?
O19 C6 C5 118.5(2) . . ?
C5 C6 C1 120.2(2) . . ?
C2 C3 N16 118.4(2) . . ?
C2 C3 C4 121.9(2) . . ?
C4 C3 N16 119.7(2) . . ?
C4 C5 C6 120.3(2) . . ?
C5 C4 C3 119.3(2) . . ?
C11 C10 C9 121.0(2) . . ?
C14 C13 C12 119.6(2) . . ?
C12 C11 C10 120.6(3) . . ?
C11 C12 C13 119.8(2) . . ?

loop_
_geom_bond_atom_site_label_1
_geom_bond_atom_site_label_2
_geom_bond_distance
_geom_bond_site_symmetry_2
_geom_bond_publ_flag
Br15 C14 1.893(2) . ?
O19 C6 1.336(3) . ?
N8 C9 1.412(3) . ?
N8 C7 1.278(3) . ?
O18 N16 1.226(3) . ?
O17 N16 1.216(3) . ?
N16 C3 1.454(3) . ?
C1 C2 1.399(3) . ?
C1 C7 1.442(3) . ?
C1 C6 1.412(3) . ?
C9 C14 1.397(3) . ?
C9 C10 1.392(3) . ?
C14 C13 1.381(3) . ?
C2 C3 1.374(3) . ?
C6 C5 1.399(3) . ?
C3 C4 1.389(4) . ?
C5 C4 1.370(4) . ?
C10 C11 1.381(4) . ?
C13 C12 1.383(4) . ?
C11 C12 1.372(4) . ?
